data_2216804
loop_
_publ_author_name
'Zhang, Ping'

_publ_section_title Di-\m-thocyanato-bis{2-bromo-4-chloro-6-[(2-methylaminoethylimino)methyl]phenolatocopper(II)}
_journal_coeditor_code SU2019
_journal_issue 12
_journal_name_full 'Acta Crystallographica Section E'
_journal_page_first m3041
_journal_page_last m3041
_journal_paper_doi 10.1107/S160053680705773X
_journal_volume 63
_journal_year 2007
_chemical_formula_iupac '[Cu2 (C10 H11 Br1 Cl1 N2 O1)2 (N C S)2]'
_chemical_formula_moiety 'C22 H22 Br2 Cl2 Cu2 N6 O2 S2'
_chemical_formula_sum 'C22 H22 Br2 Cl2 Cu2 N6 O2 S2'
_chemical_formula_weight 824.38
_chemical_name_systematic
;
Di-\m-thocyanato-bis{2-bromo-4-chloro-6-[(2-
methylaminoethylimino)methyl]phenolatocopper(II)}
;
_space_group_IT_number 15
_symmetry_cell_setting monoclinic
_symmetry_space_group_name_Hall '-C 2yc'
_symmetry_space_group_name_H-M 'C 1 2/c 1'
_atom_sites_solution_hydrogens geom
_atom_sites_solution_primary direct
_atom_sites_solution_secondary difmap
_audit_creation_method SHELXL97
_cell_angle_alpha 90.00
_cell_angle_beta 90.98(3)
_cell_angle_gamma 90.00
_cell_formula_units_Z 4
_cell_length_a 7.2440(14)
_cell_length_b 19.693(4)
_cell_length_c 21.128(4)
_cell_measurement_reflns_used 1694
_cell_measurement_temperature 298(2)
_cell_measurement_theta_max 24.5
_cell_measurement_theta_min 2.4
_cell_volume 3013.6(10)
_computing_cell_refinement 'SMART (Bruker, 1998)'
_computing_data_collection 'SMART (Bruker, 1998)'
_computing_data_reduction 'SAINT (Bruker, 1998)'
_computing_molecular_graphics 'SHELXTL (Sheldrick, 1997b)'
_computing_publication_material 'SHELXTL (Sheldrick, 1997b)'
_computing_structure_refinement 'SHELXL97 (Sheldrick, 1997a)'
_computing_structure_solution 'SHELXS97 (Sheldrick, 1997a)'
_diffrn_ambient_temperature 298(2)
_diffrn_measured_fraction_theta_full 0.989
_diffrn_measured_fraction_theta_max 0.989
_diffrn_measurement_device_type 'Bruker SMART CCD area-detector'
_diffrn_measurement_method \w
_diffrn_radiation_monochromator graphite
_diffrn_radiation_source 'fine-focus sealed tube'
_diffrn_radiation_type MoK\a
_diffrn_radiation_wavelength 0.71073
_diffrn_reflns_av_R_equivalents 0.0638
_diffrn_reflns_av_sigmaI/netI 0.0682
_diffrn_reflns_limit_h_max 9
_diffrn_reflns_limit_h_min -9
_diffrn_reflns_limit_k_max 25
_diffrn_reflns_limit_k_min -25
_diffrn_reflns_limit_l_max 27
_diffrn_reflns_limit_l_min -27
_diffrn_reflns_number 12868
_diffrn_reflns_theta_full 27.50
_diffrn_reflns_theta_max 27.50
_diffrn_reflns_theta_min 1.93
_diffrn_standards_decay_% 0
_diffrn_standards_interval_count 0
_diffrn_standards_interval_time 0
_diffrn_standards_number 0
_exptl_absorpt_coefficient_mu 4.411
_exptl_absorpt_correction_T_max 0.4724
_exptl_absorpt_correction_T_min 0.4303
_exptl_absorpt_correction_type multi-scan
_exptl_absorpt_process_details '(SADABS; Sheldrick, 1996)'
_exptl_crystal_colour blue
_exptl_crystal_density_diffrn 1.817
_exptl_crystal_density_method 'not measured'
_exptl_crystal_description block
_exptl_crystal_F_000 1624
_exptl_crystal_size_max 0.23
_exptl_crystal_size_mid 0.20
_exptl_crystal_size_min 0.20
_refine_diff_density_max 0.508
_refine_diff_density_min -0.444
_refine_ls_extinction_method none
_refine_ls_goodness_of_fit_ref 0.992
_refine_ls_hydrogen_treatment mixed
_refine_ls_matrix_type full
_refine_ls_number_parameters 176
_refine_ls_number_reflns 3443
_refine_ls_number_restraints 1
_refine_ls_restrained_S_all 0.991
_refine_ls_R_factor_all 0.0897
_refine_ls_R_factor_gt 0.0480
_refine_ls_shift/su_max 0.000
_refine_ls_shift/su_mean 0.000
_refine_ls_structure_factor_coef Fsqd
_refine_ls_weighting_details 'calc w = 1/[\s^2^(Fo^2^)+(0.0472P)^2^] where P=(Fo^2^+2Fc^2^)/3'
_refine_ls_weighting_scheme calc
_refine_ls_wR_factor_gt 0.0995
_refine_ls_wR_factor_ref 0.1146
_reflns_number_gt 2187
_reflns_number_total 3443
_reflns_threshold_expression I>2\s(I)
_cod_data_source_file su2019.cif
_cod_data_source_block I
_cod_original_sg_symbol_H-M 'C 2/c'
_cod_database_code 2216804
_cod_database_fobs_code 2216804

loop_
_symmetry_equiv_pos_as_xyz
'x, y, z'
'-x, y, -z+1/2'
'x+1/2, y+1/2, z'
'-x+1/2, y+1/2, -z+1/2'
'-x, -y, -z'
'x, -y, z-1/2'
'-x+1/2, -y+1/2, -z'
'x+1/2, -y+1/2, z-1/2'

loop_
_atom_site_type_symbol
_atom_site_label
_atom_site_fract_x
_atom_site_fract_y
_atom_site_fract_z
_atom_site_U_iso_or_equiv
_atom_site_adp_type
_atom_site_calc_flag
_atom_site_refinement_flags
_atom_site_occupancy
Cu Cu1 0.08641(8) 0.23561(3) 0.44417(3) 0.03910(18) Uani d . 1
Br Br1 0.10518(8) 0.48082(3) 0.42831(3) 0.0597(2) Uani d . 1
Cl Cl1 0.30665(19) 0.45169(8) 0.17930(7) 0.0700(4) Uani d . 1
S S1 -0.2341(2) 0.28910(9) 0.62831(7) 0.0673(4) Uani d . 1
O O1 0.1260(4) 0.32908(14) 0.42352(13) 0.0400(8) Uani d . 1
N N1 0.1986(5) 0.20430(18) 0.36694(17) 0.0404(9) Uani d . 1
N N2 0.1020(6) 0.13676(19) 0.4707(2) 0.0489(10) Uani d D 1
N N3 -0.0142(6) 0.2635(2) 0.52432(18) 0.0475(10) Uani d . 1
C C1 0.2193(6) 0.3142(2) 0.3153(2) 0.0374(10) Uani d . 1
C C2 0.1652(6) 0.3537(2) 0.3687(2) 0.0363(10) Uani d . 1
C C3 0.1652(6) 0.4246(2) 0.3588(2) 0.0410(11) Uani d . 1
C C4 0.2047(6) 0.4542(3) 0.3019(2) 0.0505(13) Uani d . 1
H H4 0.1992 0.5011 0.2972 0.061 Uiso calc R 1
C C5 0.2524(6) 0.4136(3) 0.2519(2) 0.0495(13) Uani d . 1
C C6 0.2593(7) 0.3449(3) 0.2576(2) 0.0479(12) Uani d . 1
H H6 0.2906 0.3183 0.2230 0.057 Uiso calc R 1
C C7 0.2399(6) 0.2413(2) 0.3195(2) 0.0430(12) Uani d . 1
H H7 0.2877 0.2193 0.2845 0.052 Uiso calc R 1
C C8 0.2424(8) 0.1311(2) 0.3683(3) 0.0628(15) Uani d . 1
H H8A 0.3704 0.1247 0.3812 0.075 Uiso calc R 1
H H8B 0.2255 0.1120 0.3263 0.075 Uiso calc R 1
C C9 0.1205(8) 0.0960(2) 0.4131(2) 0.0623(15) Uani d . 1
H H9A -0.0002 0.0891 0.3936 0.075 Uiso calc R 1
H H9B 0.1719 0.0519 0.4238 0.075 Uiso calc R 1
C C10 -0.0439(8) 0.1095(3) 0.5115(3) 0.0659(16) Uani d . 1
H H10A -0.1620 0.1155 0.4910 0.099 Uiso calc R 1
H H10B -0.0421 0.1333 0.5511 0.099 Uiso calc R 1
H H10C -0.0224 0.0620 0.5189 0.099 Uiso calc R 1
C C11 -0.1063(6) 0.2737(2) 0.5673(2) 0.0447(12) Uani d . 1
H H2 0.211(4) 0.132(3) 0.491(2) 0.080 Uiso d D 1

loop_
_atom_site_aniso_label
_atom_site_aniso_U_11
_atom_site_aniso_U_22
_atom_site_aniso_U_33
_atom_site_aniso_U_12
_atom_site_aniso_U_13
_atom_site_aniso_U_23
Cu1 0.0502(4) 0.0315(3) 0.0357(3) -0.0015(3) 0.0049(2) 0.0000(2)
Br1 0.0834(4) 0.0382(3) 0.0574(4) 0.0070(3) -0.0037(3) -0.0075(2)
Cl1 0.0670(9) 0.0903(11) 0.0529(8) 0.0032(8) 0.0099(7) 0.0358(8)
S1 0.0625(9) 0.0938(12) 0.0463(8) 0.0121(8) 0.0181(7) 0.0091(8)
O1 0.059(2) 0.0303(17) 0.0310(17) -0.0028(15) 0.0085(15) 0.0012(13)
N1 0.047(2) 0.032(2) 0.043(2) -0.0035(17) 0.0084(19) -0.0033(18)
N2 0.062(3) 0.037(2) 0.047(3) -0.002(2) 0.000(2) 0.0011(19)
N3 0.059(3) 0.045(2) 0.038(2) -0.003(2) 0.009(2) 0.0016(19)
C1 0.037(3) 0.040(3) 0.036(3) 0.000(2) 0.006(2) 0.002(2)
C2 0.031(2) 0.039(3) 0.039(3) -0.003(2) -0.004(2) -0.002(2)
C3 0.042(3) 0.039(3) 0.042(3) 0.002(2) -0.002(2) -0.003(2)
C4 0.043(3) 0.047(3) 0.061(4) -0.001(2) -0.003(3) 0.015(3)
C5 0.043(3) 0.068(4) 0.037(3) 0.001(3) 0.006(2) 0.018(3)
C6 0.044(3) 0.061(4) 0.039(3) 0.000(2) 0.008(2) 0.000(2)
C7 0.042(3) 0.043(3) 0.043(3) -0.001(2) 0.008(2) -0.015(2)
C8 0.080(4) 0.033(3) 0.076(4) 0.002(3) 0.020(3) -0.007(3)
C9 0.093(4) 0.036(3) 0.058(4) 0.003(3) -0.001(3) -0.003(3)
C10 0.083(4) 0.041(3) 0.074(4) -0.013(3) 0.003(3) 0.010(3)
C11 0.047(3) 0.045(3) 0.043(3) -0.004(2) -0.002(2) 0.008(2)

loop_
_atom_type_symbol
_atom_type_description
_atom_type_scat_dispersion_real
_atom_type_scat_dispersion_imag
_atom_type_scat_source
C C 0.0033 0.0016 'International Tables Vol C Tables 4.2.6.8 and 6.1.1.4'
H H 0.0000 0.0000 'International Tables Vol C Tables 4.2.6.8 and 6.1.1.4'
N N 0.0061 0.0033 'International Tables Vol C Tables 4.2.6.8 and 6.1.1.4'
O O 0.0106 0.0060 'International Tables Vol C Tables 4.2.6.8 and 6.1.1.4'
Cl Cl 0.1484 0.1585 'International Tables Vol C Tables 4.2.6.8 and 6.1.1.4'
Cu Cu 0.3201 1.2651 'International Tables Vol C Tables 4.2.6.8 and 6.1.1.4'
Br Br -0.2901 2.4595 'International Tables Vol C Tables 4.2.6.8 and 6.1.1.4'
S S 0.1246 0.1234 'International Tables Vol C Tables 4.2.6.8 and 6.1.1.4'

loop_
_geom_angle_atom_site_label_1
_geom_angle_atom_site_label_2
_geom_angle_atom_site_label_3
_geom_angle
_geom_angle_publ_flag
O1 Cu1 N3 89.25(14) y
O1 Cu1 N1 92.72(14) y
N3 Cu1 N1 176.34(16) y
O1 Cu1 N2 167.94(16) y
N3 Cu1 N2 92.91(17) y
N1 Cu1 N2 84.53(16) y
C2 O1 Cu1 126.9(3) ?
C7 N1 C8 121.3(4) ?
C7 N1 Cu1 125.9(3) ?
C8 N1 Cu1 112.8(3) ?
C9 N2 C10 111.2(4) ?
C9 N2 Cu1 107.6(3) ?
C10 N2 Cu1 118.2(3) ?
C9 N2 H2 104(3) ?
C10 N2 H2 108(3) ?
Cu1 N2 H2 106(3) ?
C11 N3 Cu1 166.0(4) ?
C6 C1 C2 121.1(4) ?
C6 C1 C7 117.4(4) ?
C2 C1 C7 121.4(4) ?
O1 C2 C3 120.3(4) ?
O1 C2 C1 124.8(4) ?
C3 C2 C1 114.9(4) ?
C4 C3 C2 123.5(4) ?
C4 C3 Br1 119.0(4) ?
C2 C3 Br1 117.5(3) ?
C3 C4 C5 119.1(5) ?
C3 C4 H4 120.5 ?
C5 C4 H4 120.5 ?
C6 C5 C4 121.4(4) ?
C6 C5 Cl1 119.6(4) ?
C4 C5 Cl1 119.0(4) ?
C5 C6 C1 120.1(5) ?
C5 C6 H6 120.0 ?
C1 C6 H6 120.0 ?
N1 C7 C1 126.1(4) ?
N1 C7 H7 117.0 ?
C1 C7 H7 117.0 ?
N1 C8 C9 109.8(4) ?
N1 C8 H8A 109.7 ?
C9 C8 H8A 109.7 ?
N1 C8 H8B 109.7 ?
C9 C8 H8B 109.7 ?
H8A C8 H8B 108.2 ?
N2 C9 C8 109.9(4) ?
N2 C9 H9A 109.7 ?
C8 C9 H9A 109.7 ?
N2 C9 H9B 109.7 ?
C8 C9 H9B 109.7 ?
H9A C9 H9B 108.2 ?
N2 C10 H10A 109.5 ?
N2 C10 H10B 109.5 ?
H10A C10 H10B 109.5 ?
N2 C10 H10C 109.5 ?
H10A C10 H10C 109.5 ?
H10B C10 H10C 109.5 ?
N3 C11 S1 179.1(5) ?

loop_
_geom_bond_atom_site_label_1
_geom_bond_atom_site_label_2
_geom_bond_distance
_geom_bond_publ_flag
Cu1 O1 1.914(3) y
Cu1 N3 1.935(4) y
Cu1 N1 1.936(4) y
Cu1 N2 2.028(4) y
Br1 C3 1.896(4) ?
Cl1 C5 1.758(5) ?
S1 C11 1.628(5) ?
O1 C2 1.291(5) ?
N1 C7 1.278(6) ?
N1 C8 1.475(6) ?
N2 C9 1.464(6) ?
N2 C10 1.476(6) ?
N2 H2 0.899(10) ?
N3 C11 1.154(6) ?
C1 C6 1.397(6) ?
C1 C2 1.430(6) ?
C1 C7 1.445(6) ?
C2 C3 1.412(6) ?
C3 C4 1.370(6) ?
C4 C5 1.374(7) ?
C4 H4 0.9300 ?
C5 C6 1.359(6) ?
C6 H6 0.9300 ?
C7 H7 0.9300 ?
C8 C9 1.478(7) ?
C8 H8A 0.9700 ?
C8 H8B 0.9700 ?
C9 H9A 0.9700 ?
C9 H9B 0.9700 ?
C10 H10A 0.9600 ?
C10 H10B 0.9600 ?
C10 H10C 0.9600 ?

loop_
_geom_hbond_atom_site_label_D
_geom_hbond_atom_site_label_H
_geom_hbond_atom_site_label_A
_geom_hbond_site_symmetry_A
_geom_hbond_distance_DH
_geom_hbond_distance_HA
_geom_hbond_distance_DA
_geom_hbond_angle_DHA
N2 H2 Br1 7_556 0.899(10) 3.09(4) 3.777(4) 135(4)
N2 H2 O1 7_556 0.899(10) 2.27(3) 3.031(5) 142(4)
